data_2205139
loop_
_publ_author_name
'Oleg Ya. Borbulevych'

_publ_section_title
;
 2-Methyl-6-(1,7,7-trimethylbicyclo[2.2.1]hept-2-yl)phenol
;
_journal_issue 2
_journal_name_full 'Acta Crystallographica Section E'
_journal_page_first o378
_journal_page_last o379
_journal_paper_doi 10.1107/S1600536805001236
_journal_volume 61
_journal_year 2005
_chemical_formula_iupac 'C17 H24 O'
_chemical_formula_moiety 'C17 H24 O'
_chemical_formula_sum 'C17 H24 O'
_chemical_formula_weight 244.36
_chemical_name_systematic
;
2-Methyl-6-(1,7,7-trimethylbicyclo[2.2.1]hept-2-yl)phenol
;
_space_group_IT_number 2
_symmetry_cell_setting triclinic
_symmetry_space_group_name_Hall '-P 1'
_symmetry_space_group_name_H-M 'P -1'
_atom_sites_solution_hydrogens difmap
_atom_sites_solution_primary direct
_atom_sites_solution_secondary difmap
_audit_creation_method SHELXL-97
_cell_angle_alpha 93.49(5)
_cell_angle_beta 98.74(5)
_cell_angle_gamma 94.56(5)
_cell_formula_units_Z 2
_cell_length_a 7.252(4)
_cell_length_b 7.442(4)
_cell_length_c 13.430(8)
_cell_measurement_reflns_used 24
_cell_measurement_temperature 293(2)
_cell_measurement_theta_max 11
_cell_measurement_theta_min 10
_cell_volume 712.2(7)
_computing_cell_refinement 'P3 Diffractometer Control Program'
_computing_data_collection 'P3 Diffractometer Control Program (Siemens, 1989)'
_computing_data_reduction 'XDISK  (Siemens, 1991)'
_computing_molecular_graphics 'SHELXTL (Sheldrick, 1997b)'
_computing_publication_material SHELXL97
_computing_structure_refinement 'SHELXL97 (Sheldrick, 1997a)'
_computing_structure_solution 'SHELXS97 (Sheldrick, 1997a)'
_diffrn_ambient_temperature 293(2)
_diffrn_measured_fraction_theta_full 0.979
_diffrn_measured_fraction_theta_max 0.979
_diffrn_measurement_device_type 'Siemens P3'
_diffrn_measurement_method \q/2\q
_diffrn_radiation_monochromator graphite
_diffrn_radiation_source 'fine-focus sealed tube'
_diffrn_radiation_type MoK\a
_diffrn_radiation_wavelength 0.71073
_diffrn_reflns_av_R_equivalents 0.0464
_diffrn_reflns_av_sigmaI/netI 0.1044
_diffrn_reflns_limit_h_max 8
_diffrn_reflns_limit_h_min 0
_diffrn_reflns_limit_k_max 8
_diffrn_reflns_limit_k_min -8
_diffrn_reflns_limit_l_max 15
_diffrn_reflns_limit_l_min -15
_diffrn_reflns_number 2682
_diffrn_reflns_theta_full 25.05
_diffrn_reflns_theta_max 25.05
_diffrn_reflns_theta_min 2.75
_diffrn_standards_decay_% 3.2
_diffrn_standards_interval_count 98
_diffrn_standards_number 2
_exptl_absorpt_coefficient_mu 0.068
_exptl_absorpt_correction_type none
_exptl_crystal_colour colorless
_exptl_crystal_density_diffrn 1.139
_exptl_crystal_density_meas ?
_exptl_crystal_density_method .
_exptl_crystal_description prism
_exptl_crystal_F_000 268
_exptl_crystal_size_max 0.50
_exptl_crystal_size_mid 0.20
_exptl_crystal_size_min 0.20
_refine_diff_density_max 0.146
_refine_diff_density_min -0.154
_refine_ls_extinction_method none
_refine_ls_goodness_of_fit_ref 0.785
_refine_ls_hydrogen_treatment constr
_refine_ls_matrix_type full
_refine_ls_number_parameters 167
_refine_ls_number_reflns 2468
_refine_ls_number_restraints 0
_refine_ls_restrained_S_all 0.785
_refine_ls_R_factor_all 0.1200
_refine_ls_R_factor_gt 0.0457
_refine_ls_shift/su_max 0.001
_refine_ls_shift/su_mean 0.000
_refine_ls_structure_factor_coef Fsqd
_refine_ls_weighting_details 'calc w = 1/[\s^2^(Fo^2^)+(0.0657P)^2^] where P = (Fo^2^+2Fc^2^)/3'
_refine_ls_weighting_scheme calc
_refine_ls_wR_factor_gt 0.1035
_refine_ls_wR_factor_ref 0.1148
_reflns_number_gt 1213
_reflns_number_total 2468
_reflns_threshold_expression I>2\s(I)
_cod_data_source_file ob6469.cif
_cod_data_source_block I
_cod_database_code 2205139
_cod_database_fobs_code 2205139

loop_
_symmetry_equiv_pos_as_xyz
'x, y, z'
'-x, -y, -z'

loop_
_atom_site_label
_atom_site_fract_x
_atom_site_fract_y
_atom_site_fract_z
_atom_site_U_iso_or_equiv
_atom_site_adp_type
_atom_site_calc_flag
_atom_site_refinement_flags
_atom_site_occupancy
_atom_site_type_symbol
O1 0.1135(2) 1.0509(2) 0.09917(11) 0.0693(5) Uani d . 1 O
H1 0.0894 1.1063 0.0485 0.104 Uiso calc R 1 H
C1 0.1553(2) 0.7100(3) 0.25582(14) 0.0455(5) Uani d . 1 C
C2 0.2219(3) 0.9166(3) 0.28556(14) 0.0469(5) Uani d . 1 C
H2 0.1086 0.9802 0.2720 0.056 Uiso calc R 1 H
C3 0.2685(3) 0.9199(3) 0.40304(15) 0.0602(6) Uani d . 1 C
H3A 0.4026 0.9384 0.4257 0.072 Uiso calc R 1 H
H3B 0.2082 1.0146 0.4350 0.072 Uiso calc R 1 H
C4 0.1910(3) 0.7356(3) 0.42575(15) 0.0587(6) Uani d . 1 C
H4 0.2320 0.7050 0.4951 0.070 Uiso calc R 1 H
C5 -0.0227(3) 0.7193(3) 0.39441(17) 0.0685(7) Uani d . 1 C
H5A -0.0753 0.8284 0.4157 0.082 Uiso calc R 1 H
H5B -0.0810 0.6171 0.4232 0.082 Uiso calc R 1 H
C6 -0.0496(3) 0.6913(3) 0.27821(16) 0.0585(6) Uani d . 1 C
H6A -0.1220 0.7828 0.2469 0.070 Uiso calc R 1 H
H6B -0.1113 0.5726 0.2546 0.070 Uiso calc R 1 H
C7 0.2546(3) 0.6092(3) 0.34419(15) 0.0508(5) Uani d . 1 C
C8 0.1769(3) 0.6386(3) 0.15080(15) 0.0642(6) Uani d . 1 C
H8A 0.1304 0.5134 0.1404 0.096 Uiso calc R 1 H
H8B 0.3069 0.6509 0.1436 0.096 Uiso calc R 1 H
H8C 0.1072 0.7061 0.1018 0.096 Uiso calc R 1 H
C9 0.4677(3) 0.6132(3) 0.34752(19) 0.0734(7) Uani d . 1 C
H9A 0.5240 0.5735 0.4108 0.110 Uiso calc R 1 H
H9B 0.5180 0.7343 0.3406 0.110 Uiso calc R 1 H
H9C 0.4943 0.5344 0.2932 0.110 Uiso calc R 1 H
C10 0.1826(3) 0.4117(3) 0.34688(19) 0.0748(7) Uani d . 1 C
H10A 0.2522 0.3610 0.4034 0.112 Uiso calc R 1 H
H10B 0.1980 0.3457 0.2855 0.112 Uiso calc R 1 H
H10C 0.0524 0.4041 0.3535 0.112 Uiso calc R 1 H
C11 0.3044(3) 1.0818(3) 0.13701(15) 0.0488(5) Uani d . 1 C
C12 0.3632(3) 1.0132(2) 0.23017(14) 0.0459(5) Uani d . 1 C
C13 0.5541(3) 1.0546(3) 0.26954(17) 0.0574(6) Uani d . 1 C
H13 0.6008 1.0162 0.3323 0.069 Uiso calc R 1 H
C14 0.6734(3) 1.1505(3) 0.2174(2) 0.0690(7) Uani d . 1 C
H14 0.7995 1.1729 0.2446 0.083 Uiso calc R 1 H
C15 0.6081(3) 1.2137(3) 0.12545(19) 0.0667(6) Uani d . 1 C
H15 0.6903 1.2797 0.0917 0.080 Uiso calc R 1 H
C16 0.4219(3) 1.1800(3) 0.08299(15) 0.0562(6) Uani d . 1 C
C17 0.3468(4) 1.2500(3) -0.01680(17) 0.0770(7) Uani d . 1 C
H17A 0.4478 1.3100 -0.0442 0.115 Uiso calc R 1 H
H17B 0.2561 1.3339 -0.0069 0.115 Uiso calc R 1 H
H17C 0.2886 1.1508 -0.0629 0.115 Uiso calc R 1 H

loop_
_atom_site_aniso_label
_atom_site_aniso_U_11
_atom_site_aniso_U_22
_atom_site_aniso_U_33
_atom_site_aniso_U_12
_atom_site_aniso_U_13
_atom_site_aniso_U_23
O1 0.0487(9) 0.0920(11) 0.0651(9) 0.0051(8) -0.0028(7) 0.0209(8)
C1 0.0328(10) 0.0559(12) 0.0485(11) 0.0056(9) 0.0097(8) -0.0001(9)
C2 0.0402(11) 0.0523(12) 0.0489(11) 0.0096(9) 0.0082(9) 0.0011(9)
C3 0.0684(15) 0.0610(14) 0.0490(12) 0.0032(11) 0.0075(11) -0.0047(10)
C4 0.0629(14) 0.0685(15) 0.0458(12) 0.0084(11) 0.0088(10) 0.0080(10)
C5 0.0537(14) 0.0864(17) 0.0725(15) 0.0144(12) 0.0278(12) 0.0067(12)
C6 0.0339(11) 0.0744(15) 0.0695(14) 0.0060(10) 0.0133(10) 0.0080(11)
C7 0.0385(11) 0.0528(12) 0.0634(13) 0.0080(9) 0.0117(9) 0.0077(10)
C8 0.0656(14) 0.0693(14) 0.0562(13) -0.0037(11) 0.0156(11) -0.0099(11)
C9 0.0447(13) 0.0779(17) 0.1029(18) 0.0223(12) 0.0130(12) 0.0237(14)
C10 0.0718(16) 0.0624(16) 0.0946(18) 0.0092(13) 0.0227(14) 0.0135(13)
C11 0.0388(12) 0.0521(12) 0.0542(12) 0.0046(9) 0.0048(10) -0.0004(10)
C12 0.0385(12) 0.0460(12) 0.0521(12) 0.0062(9) 0.0040(9) -0.0004(9)
C13 0.0437(13) 0.0555(13) 0.0706(14) 0.0017(10) 0.0005(11) 0.0087(11)
C14 0.0355(12) 0.0648(15) 0.1035(19) -0.0008(11) 0.0038(13) 0.0055(14)
C15 0.0556(16) 0.0602(14) 0.0897(18) -0.0006(11) 0.0283(13) 0.0127(13)
C16 0.0607(15) 0.0519(13) 0.0599(13) 0.0120(11) 0.0193(11) 0.0024(10)
C17 0.097(2) 0.0777(16) 0.0641(15) 0.0180(14) 0.0268(14) 0.0183(12)

loop_
_atom_type_symbol
_atom_type_description
_atom_type_scat_dispersion_real
_atom_type_scat_dispersion_imag
_atom_type_scat_source
C C 0.0033 0.0016 'International Tables Vol C Tables 4.2.6.8 and 6.1.1.4'
H H 0.0000 0.0000 'International Tables Vol C Tables 4.2.6.8 and 6.1.1.4'
O O 0.0106 0.0060 'International Tables Vol C Tables 4.2.6.8 and 6.1.1.4'

loop_
_geom_angle_atom_site_label_1
_geom_angle_atom_site_label_2
_geom_angle_atom_site_label_3
_geom_angle
_geom_angle_publ_flag
C11 O1 H1 109.5 no
C8 C1 C6 114.38(17) no
C8 C1 C7 115.72(17) no
C6 C1 C7 100.24(16) no
C8 C1 C2 116.42(17) no
C6 C1 C2 103.67(15) no
C7 C1 C2 104.42(15) no
C12 C2 C3 117.86(17) no
C12 C2 C1 119.89(15) no
C3 C2 C1 101.80(16) no
C12 C2 H2 105.3 no
C3 C2 H2 105.3 no
C1 C2 H2 105.3 no
C4 C3 C2 103.41(16) no
C4 C3 H3A 111.1 no
C2 C3 H3A 111.1 no
C4 C3 H3B 111.1 no
C2 C3 H3B 111.1 no
H3A C3 H3B 109.0 no
C3 C4 C5 108.57(19) no
C3 C4 C7 102.79(17) no
C5 C4 C7 102.44(17) no
C3 C4 H4 114.0 no
C5 C4 H4 114.0 no
C7 C4 H4 114.0 no
C4 C5 C6 103.67(16) no
C4 C5 H5A 111.0 no
C6 C5 H5A 111.0 no
C4 C5 H5B 111.0 no
C6 C5 H5B 111.0 no
H5A C5 H5B 109.0 no
C5 C6 C1 102.76(16) no
C5 C6 H6A 111.2 no
C1 C6 H6A 111.2 no
C5 C6 H6B 111.2 no
C1 C6 H6B 111.2 no
H6A C6 H6B 109.1 no
C10 C7 C9 106.57(18) no
C10 C7 C4 113.25(18) no
C9 C7 C4 115.10(18) no
C10 C7 C1 115.46(18) no
C9 C7 C1 113.42(17) no
C4 C7 C1 92.99(15) no
C1 C8 H8A 109.5 no
C1 C8 H8B 109.5 no
H8A C8 H8B 109.5 no
C1 C8 H8C 109.5 no
H8A C8 H8C 109.5 no
H8B C8 H8C 109.5 no
C7 C9 H9A 109.5 no
C7 C9 H9B 109.5 no
H9A C9 H9B 109.5 no
C7 C9 H9C 109.5 no
H9A C9 H9C 109.5 no
H9B C9 H9C 109.5 no
C7 C10 H10A 109.5 no
C7 C10 H10B 109.5 no
H10A C10 H10B 109.5 no
C7 C10 H10C 109.5 no
H10A C10 H10C 109.5 no
H10B C10 H10C 109.5 no
C16 C11 O1 119.50(19) no
C16 C11 C12 124.36(19) no
O1 C11 C12 116.12(18) no
C11 C12 C13 115.15(19) no
C11 C12 C2 120.20(17) no
C13 C12 C2 124.44(19) no
C14 C13 C12 121.6(2) no
C14 C13 H13 119.2 no
C12 C13 H13 119.2 no
C13 C14 C15 120.8(2) no
C13 C14 H14 119.6 no
C15 C14 H14 119.6 no
C14 C15 C16 120.6(2) no
C14 C15 H15 119.7 no
C16 C15 H15 119.7 no
C15 C16 C11 117.4(2) no
C15 C16 C17 121.6(2) no
C11 C16 C17 121.0(2) no
C16 C17 H17A 109.5 no
C16 C17 H17B 109.5 no
H17A C17 H17B 109.5 no
C16 C17 H17C 109.5 no
H17A C17 H17C 109.5 no
H17B C17 H17C 109.5 no

loop_
_geom_bond_atom_site_label_1
_geom_bond_atom_site_label_2
_geom_bond_distance
_geom_bond_publ_flag
O1 C11 1.396(2) no
O1 H1 0.8200 no
C1 C8 1.512(3) no
C1 C6 1.557(3) no
C1 C7 1.557(3) no
C1 C2 1.582(3) no
C2 C12 1.517(3) no
C2 C3 1.561(3) no
C2 H2 0.9800 no
C3 C4 1.507(3) no
C3 H3A 0.9700 no
C3 H3B 0.9700 no
C4 C5 1.536(3) no
C4 C7 1.547(3) no
C4 H4 0.9800 no
C5 C6 1.542(3) no
C5 H5A 0.9700 no
C5 H5B 0.9700 no
C6 H6A 0.9700 no
C6 H6B 0.9700 no
C7 C10 1.525(3) no
C7 C9 1.537(3) no
C8 H8A 0.9600 no
C8 H8B 0.9600 no
C8 H8C 0.9600 no
C9 H9A 0.9600 no
C9 H9B 0.9600 no
C9 H9C 0.9600 no
C10 H10A 0.9600 no
C10 H10B 0.9600 no
C10 H10C 0.9600 no
C11 C16 1.393(3) no
C11 C12 1.399(3) no
C12 C13 1.407(3) no
C13 C14 1.376(3) no
C13 H13 0.9300 no
C14 C15 1.378(3) no
C14 H14 0.9300 no
C15 C16 1.381(3) no
C15 H15 0.9300 no
C16 C17 1.507(3) no
C17 H17A 0.9600 no
C17 H17B 0.9600 no
C17 H17C 0.9600 no

loop_
_geom_hbond_atom_site_label_D
_geom_hbond_atom_site_label_H
_geom_hbond_atom_site_label_A
_geom_hbond_site_symmetry_A
_geom_hbond_distance_DH
_geom_hbond_distance_HA
_geom_hbond_distance_DA
_geom_hbond_angle_DHA
_geom_hbond_publ_flag
O1 H1 O1 2_575 0.82 2.45 2.933(3) 118 yes

loop_
_geom_torsion_atom_site_label_1
_geom_torsion_atom_site_label_2
_geom_torsion_atom_site_label_3
_geom_torsion_atom_site_label_4
_geom_torsion
_geom_torsion_publ_flag
C8 C1 C2 C12 -22.5(2) no
C6 C1 C2 C12 -149.02(17) yes
C7 C1 C2 C12 106.41(19) no
C8 C1 C2 C3 -154.63(17) no
C6 C1 C2 C3 78.85(18) no
C7 C1 C2 C3 -25.71(17) no
C12 C2 C3 C4 -143.72(17) no
C1 C2 C3 C4 -10.38(19) no
C2 C3 C4 C5 -64.4(2) no
C2 C3 C4 C7 43.6(2) no
C3 C4 C5 C6 75.5(2) no
C7 C4 C5 C6 -32.8(2) no
C4 C5 C6 C1 -4.3(2) no
C8 C1 C6 C5 163.92(18) yes
C7 C1 C6 C5 39.4(2) no
C2 C1 C6 C5 -68.3(2) no
C3 C4 C7 C10 -176.56(17) no
C5 C4 C7 C10 -63.9(2) no
C3 C4 C7 C9 60.5(2) yes
C5 C4 C7 C9 173.10(19) yes
C3 C4 C7 C1 -57.16(18) no
C5 C4 C7 C1 55.46(18) no
C8 C1 C7 C10 -63.5(2) no
C6 C1 C7 C10 60.1(2) yes
C2 C1 C7 C10 167.18(16) yes
C8 C1 C7 C9 59.9(2) no
C6 C1 C7 C9 -176.55(17) no
C2 C1 C7 C9 -69.4(2) no
C8 C1 C7 C4 178.95(17) no
C6 C1 C7 C4 -57.50(17) no
C2 C1 C7 C4 49.62(16) no
C16 C11 C12 C13 1.8(3) no
O1 C11 C12 C13 -176.62(16) no
C16 C11 C12 C2 176.70(17) no
O1 C11 C12 C2 -1.7(3) no
C3 C2 C12 C11 -152.90(17) no
C1 C2 C12 C11 82.3(2) no
C3 C2 C12 C13 21.5(3) no
C1 C2 C12 C13 -103.3(2) no
C11 C12 C13 C14 -2.1(3) no
C2 C12 C13 C14 -176.79(19) no
C12 C13 C14 C15 1.7(3) no
C13 C14 C15 C16 -0.9(3) no
C14 C15 C16 C11 0.5(3) no
C14 C15 C16 C17 179.1(2) no
O1 C11 C16 C15 177.33(18) no
C12 C11 C16 C15 -1.0(3) no
O1 C11 C16 C17 -1.3(3) no
C12 C11 C16 C17 -179.65(18) no
